data_7210240
loop_
_publ_author_name
'Liu, Zhi-Fa'
'Wu, Mei-Feng'
'Zheng, Fa-Kun'
'Wang, Shuai-Hua'
'Zhang, Ming-Jian'
'Chen, Jun'
'Xiao, Yu'
'Guo, Guo-Cong'
'Wu, A-Qing'

_publ_section_title
;
 Zinc(ii) coordination compounds based on in situ generated
 3-(5H-tetrazol)benzaldehyde with diverse modes: hydrothermal syntheses,
 crystal structures and photoluminescent properties
;
_journal_issue 35
_journal_name_full CrystEngComm
_journal_page_first 7038
_journal_paper_doi 10.1039/c3ce27111k
_journal_volume 15
_journal_year 2013
_chemical_formula_moiety '[Zn2(3-tzbd)2(OH)2(4,4'-bipy).H2O]n'
_chemical_formula_sum 'C104 H88 N40 O20 Zn8'
_chemical_formula_weight 2741.26
_chemical_melting_point ?
_chemical_name_common '[Zn2(3-tzbd)2(OH)2(4,4'-bipy).H2O]n'
_chemical_name_systematic
;
?
;
_space_group_IT_number 15
_symmetry_cell_setting monoclinic
_symmetry_space_group_name_Hall '-C 2yc'
_symmetry_space_group_name_H-M 'C 1 2/c 1'
_atom_sites_solution_hydrogens geom
_atom_sites_solution_primary direct
_atom_sites_solution_secondary difmap
_audit_creation_method SHELXL-97
_cell_angle_alpha 90.00
_cell_angle_beta 102.572(6)
_cell_angle_gamma 90.00
_cell_formula_units_Z 1
_cell_length_a 14.6438(15)
_cell_length_b 25.7158(16)
_cell_length_c 7.1582(6)
_cell_measurement_reflns_used 4030
_cell_measurement_temperature 293(2)
_cell_measurement_theta_max 27.4662
_cell_measurement_theta_min 2.7702
_cell_volume 2631.0(4)
_computing_cell_refinement 'Bruker XSCANS'
_computing_data_collection 'Bruker XSCANS'
_computing_data_reduction 'Bruker SHELXTL'
_computing_molecular_graphics 'Bruker SHELXTL'
_computing_publication_material 'Bruker SHELXTL'
_computing_structure_refinement 'SHELXL-97 (Sheldrick, 1997)'
_computing_structure_solution 'SHELXS-97 (Sheldrick, 1990)'
_diffrn_ambient_temperature 293(2)
_diffrn_detector_area_resol_mean 28.5714
_diffrn_measured_fraction_theta_full 0.991
_diffrn_measured_fraction_theta_max 0.991
_diffrn_measurement_device_type 'Bruker P4'
_diffrn_measurement_method CCD_Profile_fitting
_diffrn_radiation_monochromator graphite
_diffrn_radiation_source 'fine-focus sealed tube'
_diffrn_radiation_type MoK\a
_diffrn_radiation_wavelength 0.71073
_diffrn_reflns_av_R_equivalents 0.0468
_diffrn_reflns_av_sigmaI/netI 0.0521
_diffrn_reflns_limit_h_max 13
_diffrn_reflns_limit_h_min -18
_diffrn_reflns_limit_k_max 33
_diffrn_reflns_limit_k_min -33
_diffrn_reflns_limit_l_max 9
_diffrn_reflns_limit_l_min -9
_diffrn_reflns_number 11150
_diffrn_reflns_theta_full 27.45
_diffrn_reflns_theta_max 27.45
_diffrn_reflns_theta_min 2.77
_exptl_absorpt_coefficient_mu 1.884
_exptl_absorpt_correction_T_max 1.0000
_exptl_absorpt_correction_T_min 0.5833
_exptl_absorpt_correction_type multi-scan
_exptl_absorpt_process_details 'Sphere (Rigaku CrystalClear)'
_exptl_crystal_colour Colorless
_exptl_crystal_density_diffrn 1.730
_exptl_crystal_density_meas ?
_exptl_crystal_density_method 'not measured'
_exptl_crystal_description Prism
_exptl_crystal_F_000 1392
_exptl_crystal_size_max 0.29
_exptl_crystal_size_mid 0.24
_exptl_crystal_size_min 0.23
_refine_diff_density_max 0.703
_refine_diff_density_min -0.824
_refine_diff_density_rms 0.096
_refine_ls_extinction_method none
_refine_ls_goodness_of_fit_ref 0.981
_refine_ls_hydrogen_treatment mixed
_refine_ls_matrix_type full
_refine_ls_number_parameters 205
_refine_ls_number_reflns 2982
_refine_ls_number_restraints 13
_refine_ls_restrained_S_all 1.019
_refine_ls_R_factor_all 0.0636
_refine_ls_R_factor_gt 0.0497
_refine_ls_shift/su_max 0.001
_refine_ls_shift/su_mean 0.000
_refine_ls_structure_factor_coef Fsqd
_refine_ls_weighting_details 'calc w=1/[\s^2^(Fo^2^)+(0.1000P)^2^+0.0000P] where P=(Fo^2^+2Fc^2^)/3'
_refine_ls_weighting_scheme calc
_refine_ls_wR_factor_gt 0.1404
_refine_ls_wR_factor_ref 0.1550
_reflns_number_gt 2520
_reflns_number_total 2982
_reflns_threshold_expression >2sigma(I)
_cod_data_source_file c3ce27111k.txt
_cod_data_source_block 3-904
_cod_depositor_comments
;
The following automatic conversions were performed:

'_chemical_melting_point' value 'not measured' was changed to '?' -
the value is undefined or not given.

'_symmetry_cell_setting' value
'Monoclinic' changed to 'monoclinic' according to
/home/saulius/struct/CIF-dictionaries/cif_core.dic dictionary named
'cif_core.dic' version 2.4.2 from
2011-04-26.

'_exptl_absorpt_correction_type' value 'Multi-scan'
changed to 'multi-scan' according to
/home/saulius/struct/CIF-dictionaries/cif_core.dic dictionary named
'cif_core.dic' version 2.4.2 from 2011-04-26.

Automatic conversion script
Id: cif_fix_values 1891 2012-01-12 08:04:46Z andrius 

The following automatic conversions were performed:

'_exptl_crystal_density_meas' value 'not measured' was changed to '?'
- the value is perceived as not measured.

Automatic conversion script
Id: cif_fix_values 3008 2015-01-20 13:52:24Z robertas 
;
_cod_original_sg_symbol_H-M C2/c
_cod_database_code 7210240

loop_
_symmetry_equiv_pos_as_xyz
'x, y, z'
'-x, y, -z+1/2'
'x+1/2, y+1/2, z'
'-x+1/2, y+1/2, -z+1/2'
'-x, -y, -z'
'x, -y, z-1/2'
'-x+1/2, -y+1/2, -z'
'x+1/2, -y+1/2, z-1/2'

loop_
_atom_site_label
_atom_site_type_symbol
_atom_site_fract_x
_atom_site_fract_y
_atom_site_fract_z
_atom_site_U_iso_or_equiv
_atom_site_adp_type
_atom_site_occupancy
_atom_site_symmetry_multiplicity
_atom_site_calc_flag
_atom_site_refinement_flags
Zn1 Zn 0.10022(3) 0.992096(17) 0.41612(5) 0.0346(2) Uani 1 1 d .
O1 O 0.07208(17) 0.96958(10) 0.1435(3) 0.0333(6) Uani 1 1 d .
H1 H 0.0890 0.9383 0.1351 0.046(13) Uiso 1 1 d R
O11 O 0.1226(4) 1.34680(15) 0.6929(5) 0.1036(16) Uani 1 1 d U
N11 N 0.1102(2) 1.11597(11) 0.3633(4) 0.0326(6) Uani 1 1 d .
N12 N 0.10347(19) 1.07015(11) 0.2753(4) 0.0305(6) Uani 1 1 d .
N13 N 0.1097(2) 1.07625(11) 0.0953(4) 0.0305(6) Uani 1 1 d .
N14 N 0.1199(2) 1.12670(12) 0.0611(4) 0.0367(7) Uani 1 1 d .
N21 N 0.2550(2) 0.99366(12) 0.4692(4) 0.0343(7) Uani 1 1 d .
C11 C 0.1212(2) 1.15028(14) 0.2293(5) 0.0317(7) Uani 1 1 d .
C12 C 0.1306(3) 1.20665(15) 0.2606(5) 0.0368(8) Uani 1 1 d .
C13 C 0.1549(3) 1.23894(16) 0.1246(6) 0.0500(11) Uani 1 1 d .
H13A H 0.1650 1.2249 0.0112 0.055(13) Uiso 1 1 d R
C14 C 0.1649(4) 1.29216(18) 0.1557(7) 0.0632(14) Uani 1 1 d .
H14A H 0.1809 1.3136 0.0632 0.069(15) Uiso 1 1 d R
C15 C 0.1502(4) 1.31353(17) 0.3236(6) 0.0591(12) Uani 1 1 d .
H15A H 0.1578 1.3491 0.3453 0.052(12) Uiso 1 1 d R
C16 C 0.1252(4) 1.28159(17) 0.4605(6) 0.0499(10) Uani 1 1 d .
C17 C 0.1150(3) 1.22836(16) 0.4281(5) 0.0434(9) Uani 1 1 d .
H17A H 0.0976 1.2071 0.5197 0.060(14) Uiso 1 1 d R
C18 C 0.1095(5) 1.3025(2) 0.6404(7) 0.0739(17) Uani 1 1 d .
H18A H 0.0874 1.2795 0.7207 0.064(15) Uiso 1 1 d R
C21 C 0.3060(4) 0.95210(19) 0.4755(10) 0.084(2) Uani 1 1 d .
H21A H 0.2764 0.9200 0.4726 0.17(4) Uiso 1 1 d R
C22 C 0.4023(4) 0.95238(19) 0.4893(10) 0.0801(19) Uani 1 1 d U
H22A H 0.4343 0.9211 0.4923 0.23(5) Uiso 1 1 d R
C23 C 0.4492(3) 0.99851(13) 0.4956(5) 0.0328(7) Uani 1 1 d .
C24 C 0.3959(3) 1.04113(18) 0.4928(10) 0.0787(18) Uani 1 1 d .
H24A H 0.4235 1.0738 0.5020 0.12(2) Uiso 1 1 d R
C25 C 0.3006(3) 1.0371(2) 0.4808(10) 0.085(2) Uani 1 1 d .
H25A H 0.2746 1.0696 0.4549 0.14(3) Uiso 1 1 d R
O1W O 0.0000 1.18286(18) -0.2500 0.0657(13) Uani 1 2 d SD
H1WA H 0.0390 1.1610 -0.1850 0.099 Uiso 1 1 d RD

loop_
_atom_site_aniso_label
_atom_site_aniso_U_11
_atom_site_aniso_U_22
_atom_site_aniso_U_33
_atom_site_aniso_U_23
_atom_site_aniso_U_13
_atom_site_aniso_U_12
Zn1 0.0458(3) 0.0405(3) 0.0195(3) 0.00445(14) 0.0115(2) 0.01456(17)
O1 0.0431(14) 0.0362(14) 0.0205(11) 0.0026(9) 0.0067(10) -0.0110(11)
O11 0.195(5) 0.056(2) 0.071(3) -0.0255(19) 0.051(3) -0.005(3)
N11 0.0357(15) 0.0362(15) 0.0255(14) -0.0046(11) 0.0059(11) 0.0036(12)
N12 0.0308(15) 0.0381(15) 0.0227(13) -0.0026(11) 0.0061(11) 0.0027(12)
N13 0.0343(15) 0.0360(15) 0.0220(14) -0.0024(11) 0.0076(11) -0.0056(12)
N14 0.0447(17) 0.0371(16) 0.0306(15) -0.0052(12) 0.0132(13) -0.0113(13)
N21 0.0366(17) 0.0433(17) 0.0225(15) 0.0029(11) 0.0057(12) 0.0103(13)
C11 0.0284(16) 0.0394(18) 0.0278(16) -0.0063(13) 0.0069(13) -0.0041(14)
C12 0.038(2) 0.0389(19) 0.0328(18) -0.0064(14) 0.0070(14) -0.0088(15)
C13 0.073(3) 0.046(2) 0.036(2) -0.0081(17) 0.022(2) -0.010(2)
C14 0.101(4) 0.042(2) 0.053(3) -0.004(2) 0.030(3) -0.017(2)
C15 0.094(4) 0.039(2) 0.048(3) -0.0089(19) 0.022(2) -0.011(2)
C16 0.073(3) 0.039(2) 0.038(2) -0.0123(17) 0.013(2) -0.003(2)
C17 0.052(2) 0.043(2) 0.037(2) -0.0053(16) 0.0142(18) -0.0022(18)
C18 0.127(5) 0.053(3) 0.047(3) -0.013(2) 0.031(3) -0.003(3)
C21 0.065(3) 0.041(3) 0.169(6) 0.042(3) 0.075(4) 0.017(2)
C22 0.062(3) 0.043(2) 0.157(5) 0.033(3) 0.071(3) 0.017(2)
C23 0.042(2) 0.0350(16) 0.0217(17) 0.0037(12) 0.0081(14) 0.0097(15)
C24 0.033(2) 0.038(2) 0.146(5) -0.035(3) -0.022(3) 0.0076(19)
C25 0.035(2) 0.043(3) 0.158(6) -0.042(3) -0.023(3) 0.013(2)
O1W 0.087(4) 0.053(3) 0.054(3) 0.000 0.010(2) 0.000

loop_
_atom_type_symbol
_atom_type_description
_atom_type_scat_dispersion_real
_atom_type_scat_dispersion_imag
_atom_type_scat_source
C C 0.0033 0.0016 'International Tables Vol C Tables 4.2.6.8 and 6.1.1.4'
H H 0.0000 0.0000 'International Tables Vol C Tables 4.2.6.8 and 6.1.1.4'
N N 0.0061 0.0033 'International Tables Vol C Tables 4.2.6.8 and 6.1.1.4'
O O 0.0106 0.0060 'International Tables Vol C Tables 4.2.6.8 and 6.1.1.4'
Zn Zn 0.2839 1.4301 'International Tables Vol C Tables 4.2.6.8 and 6.1.1.4'

loop_
_geom_angle_atom_site_label_1
_geom_angle_atom_site_label_2
_geom_angle_atom_site_label_3
_geom_angle
_geom_angle_site_symmetry_1
_geom_angle_site_symmetry_3
O1 Zn1 O1 153.71(13) . 6_576
O1 Zn1 N13 108.53(10) . 6_576
O1 Zn1 N13 85.22(10) 6_576 6_576
O1 Zn1 N21 99.15(11) . .
O1 Zn1 N21 103.50(11) 6_576 .
N13 Zn1 N21 88.97(11) 6_576 .
O1 Zn1 N12 80.81(10) . .
O1 Zn1 N12 87.35(10) 6_576 .
N13 Zn1 N12 170.21(10) 6_576 .
N21 Zn1 N12 86.56(11) . .
O1 Zn1 O1 77.42(9) . 2
O1 Zn1 O1 82.93(10) 6_576 2
N13 Zn1 O1 81.20(10) 6_576 2
N21 Zn1 O1 167.82(9) . 2
N12 Zn1 O1 104.22(9) . 2
O1 Zn1 Zn1 48.85(7) . 2
O1 Zn1 Zn1 105.73(7) 6_576 2
N13 Zn1 Zn1 110.73(8) 6_576 2
N21 Zn1 Zn1 145.78(8) . 2
N12 Zn1 Zn1 77.46(7) . 2
O1 Zn1 Zn1 36.29(5) 2 2
Zn1 O1 Zn1 127.80(12) . 6_575
Zn1 O1 Zn1 94.86(9) . 2
Zn1 O1 Zn1 97.07(10) 6_575 2
Zn1 O1 H1 110.1 . .
Zn1 O1 H1 107.0 6_575 .
Zn1 O1 H1 120.1 2 .
N12 N11 C11 104.6(3) . .
N13 N12 N11 110.1(3) . .
N13 N12 Zn1 123.7(2) . .
N11 N12 Zn1 125.8(2) . .
N12 N13 N14 109.2(3) . .
N12 N13 Zn1 118.2(2) . 6_575
N14 N13 Zn1 132.6(2) . 6_575
N13 N14 C11 104.7(3) . .
C25 N21 C21 115.1(4) . .
C25 N21 Zn1 121.4(3) . .
C21 N21 Zn1 123.3(3) . .
N11 C11 N14 111.4(3) . .
N11 C11 C12 124.3(3) . .
N14 C11 C12 124.3(3) . .
C13 C12 C17 118.9(4) . .
C13 C12 C11 121.0(3) . .
C17 C12 C11 120.1(3) . .
C12 C13 C14 120.8(4) . .
C12 C13 H13A 119.7 . .
C14 C13 H13A 119.5 . .
C15 C14 C13 120.1(4) . .
C15 C14 H14A 119.7 . .
C13 C14 H14A 120.2 . .
C14 C15 C16 119.6(4) . .
C14 C15 H15A 120.1 . .
C16 C15 H15A 120.3 . .
C15 C16 C17 120.0(4) . .
C15 C16 C18 121.5(4) . .
C17 C16 C18 118.6(4) . .
C12 C17 C16 120.6(4) . .
C12 C17 H17A 119.7 . .
C16 C17 H17A 119.8 . .
O11 C18 C16 125.5(5) . .
O11 C18 H18A 117.6 . .
C16 C18 H18A 117.0 . .
N21 C21 C22 124.3(5) . .
N21 C21 H21A 117.9 . .
C22 C21 H21A 117.8 . .
C23 C22 C21 120.1(4) . .
C23 C22 H22A 120.2 . .
C21 C22 H22A 119.7 . .
C24 C23 C22 114.9(4) . .
C24 C23 C23 122.3(4) . 5_676
C22 C23 C23 122.7(4) . 5_676
C23 C24 C25 121.0(5) . .
C23 C24 H24A 119.6 . .
C25 C24 H24A 119.3 . .
N21 C25 C24 124.6(4) . .
N21 C25 H25A 125.9 . .
C24 C25 H25A 108.2 . .

loop_
_geom_bond_atom_site_label_1
_geom_bond_atom_site_label_2
_geom_bond_distance
_geom_bond_site_symmetry_2
Zn1 O1 1.991(2) .
Zn1 O1 2.021(2) 6_576
Zn1 N13 2.162(3) 6_576
Zn1 N21 2.216(3) .
Zn1 N12 2.251(3) .
Zn1 O1 2.533(3) 2
Zn1 Zn1 3.3514(9) 2
O1 Zn1 2.021(2) 6_575
O1 Zn1 2.533(3) 2
O1 H1 0.8477 .
O11 C18 1.202(6) .
N11 N12 1.330(4) .
N11 C11 1.339(4) .
N12 N13 1.321(4) .
N13 N14 1.335(4) .
N13 Zn1 2.162(3) 6_575
N14 C11 1.345(4) .
N21 C25 1.295(6) .
N21 C21 1.299(5) .
C11 C12 1.469(5) .
C12 C13 1.384(5) .
C12 C17 1.386(5) .
C13 C14 1.389(6) .
C13 H13A 0.9292 .
C14 C15 1.380(6) .
C14 H14A 0.9300 .
C15 C16 1.388(6) .
C15 H15A 0.9304 .
C16 C17 1.391(6) .
C16 C18 1.459(6) .
C17 H17A 0.9309 .
C18 H18A 0.9306 .
C21 C22 1.393(7) .
C21 H21A 0.9305 .
C22 C23 1.367(6) .
C22 H22A 0.9288 .
C23 C24 1.343(5) .
C23 C23 1.476(8) 5_676
C24 C25 1.383(7) .
C24 H24A 0.9284 .
C25 H25A 0.9204 .
O1W H1WA 0.8621 .

loop_
_geom_torsion_atom_site_label_1
_geom_torsion_atom_site_label_2
_geom_torsion_atom_site_label_3
_geom_torsion_atom_site_label_4
_geom_torsion
_geom_torsion_site_symmetry_1
_geom_torsion_site_symmetry_4
O1 Zn1 O1 Zn1 85.9(3) 6_576 6_575
N13 Zn1 O1 Zn1 -155.45(15) 6_576 6_575
N21 Zn1 O1 Zn1 -63.46(17) . 6_575
N12 Zn1 O1 Zn1 21.52(16) . 6_575
O1 Zn1 O1 Zn1 128.44(15) 2 6_575
Zn1 Zn1 O1 Zn1 102.84(18) 2 6_575
O1 Zn1 O1 Zn1 -16.98(19) 6_576 2
N13 Zn1 O1 Zn1 101.71(10) 6_576 2
N21 Zn1 O1 Zn1 -166.30(9) . 2
N12 Zn1 O1 Zn1 -81.32(9) . 2
O1 Zn1 O1 Zn1 25.60(10) 2 2
C11 N11 N12 N13 -0.3(4) . .
C11 N11 N12 Zn1 172.6(2) . .
O1 Zn1 N12 N13 -15.8(3) . .
O1 Zn1 N12 N13 -172.3(3) 6_576 .
N13 Zn1 N12 N13 147.0(6) 6_576 .
N21 Zn1 N12 N13 84.0(3) . .
O1 Zn1 N12 N13 -90.3(3) 2 .
Zn1 Zn1 N12 N13 -65.5(3) 2 .
O1 Zn1 N12 N11 172.2(3) . .
O1 Zn1 N12 N11 15.8(3) 6_576 .
N13 Zn1 N12 N11 -24.9(7) 6_576 .
N21 Zn1 N12 N11 -87.9(3) . .
O1 Zn1 N12 N11 97.8(3) 2 .
Zn1 Zn1 N12 N11 122.5(3) 2 .
N11 N12 N13 N14 -0.5(4) . .
Zn1 N12 N13 N14 -173.5(2) . .
N11 N12 N13 Zn1 -179.7(2) . 6_575
Zn1 N12 N13 Zn1 7.3(3) . 6_575
N12 N13 N14 C11 1.0(4) . .
Zn1 N13 N14 C11 -180.0(2) 6_575 .
O1 Zn1 N21 C25 105.5(4) . .
O1 Zn1 N21 C25 -61.1(4) 6_576 .
N13 Zn1 N21 C25 -145.9(4) 6_576 .
N12 Zn1 N21 C25 25.4(4) . .
O1 Zn1 N21 C25 178.1(4) 2 .
Zn1 Zn1 N21 C25 87.0(4) 2 .
O1 Zn1 N21 C21 -68.8(4) . .
O1 Zn1 N21 C21 124.6(4) 6_576 .
N13 Zn1 N21 C21 39.8(4) 6_576 .
N12 Zn1 N21 C21 -148.9(4) . .
O1 Zn1 N21 C21 3.8(7) 2 .
Zn1 Zn1 N21 C21 -87.3(4) 2 .
N12 N11 C11 N14 0.9(4) . .
N12 N11 C11 C12 179.3(3) . .
N13 N14 C11 N11 -1.2(4) . .
N13 N14 C11 C12 -179.5(3) . .
N11 C11 C12 C13 170.7(4) . .
N14 C11 C12 C13 -11.1(6) . .
N11 C11 C12 C17 -9.3(6) . .
N14 C11 C12 C17 168.8(4) . .
C17 C12 C13 C14 0.8(7) . .
C11 C12 C13 C14 -179.3(4) . .
C12 C13 C14 C15 -0.1(8) . .
C13 C14 C15 C16 -0.3(9) . .
C14 C15 C16 C17 0.1(8) . .
C14 C15 C16 C18 179.7(6) . .
C13 C12 C17 C16 -1.0(7) . .
C11 C12 C17 C16 179.0(4) . .
C15 C16 C17 C12 0.6(7) . .
C18 C16 C17 C12 -179.0(5) . .
C15 C16 C18 O11 -5.5(10) . .
C17 C16 C18 O11 174.1(6) . .
C25 N21 C21 C22 -1.4(10) . .
Zn1 N21 C21 C22 173.2(5) . .
N21 C21 C22 C23 -0.5(10) . .
C21 C22 C23 C24 1.8(9) . .
C21 C22 C23 C23 -178.1(6) . 5_676
C22 C23 C24 C25 -1.1(9) . .
C23 C23 C24 C25 178.8(6) 5_676 .
C21 N21 C25 C24 2.1(10) . .
Zn1 N21 C25 C24 -172.6(5) . .
C23 C24 C25 N21 -0.9(11) . .
